data_2019477
loop_
_publ_author_name
'Krause, Jeanette A.'
'Zhao, Daoli'
'Chatterjee, Sayandev'
'Falcon, Roland'
'Stoltz, Kristen'
'Warren, John C.'
'Wiswell, Sara E.'
'Connick, William B.'
'Collins, Sibrina N.'

_publ_section_title
;
 In-house and synchrotron X-ray diffraction studies of
 2-phenyl-1,10-phenanthroline, protonated salts, complexes with gold(III)
 and copper(II), and an orthometallation product with palladium(II)
;
_journal_coeditor_code GZ3246
_journal_issue 3
_journal_name_full 'Acta Crystallographica Section C'
_journal_page_first 260
_journal_page_last 266
_journal_paper_doi 10.1107/S2053229614001843
_journal_volume 70
_journal_year 2014
_chemical_formula_iupac '[Cu Cl2 (C18 H12 N2)]'
_chemical_formula_moiety 'C18 H12 Cl2 Cu N2'
_chemical_formula_sum 'C18 H12 Cl2 Cu N2'
_chemical_formula_weight 390.74
_chemical_name_systematic
;
Dichlorido(2-phenyl-1,10-phenanthroline-\k^2^<i>N</i>,<i>N</i>')copper(II)
;
_space_group_IT_number 14
_symmetry_cell_setting monoclinic
_symmetry_space_group_name_Hall '-P 2ybc'
_symmetry_space_group_name_H-M 'P 1 21/c 1'
_atom_sites_solution_hydrogens geom
_atom_sites_solution_primary direct
_atom_sites_solution_secondary difmap
_audit_creation_method SHELXL-97
_cell_angle_alpha 90.00
_cell_angle_beta 103.4080(10)
_cell_angle_gamma 90.00
_cell_formula_units_Z 4
_cell_length_a 7.9946(2)
_cell_length_b 19.2773(5)
_cell_length_c 10.3823(2)
_cell_measurement_reflns_used 7410
_cell_measurement_temperature 150(2)
_cell_measurement_theta_max 67.59
_cell_measurement_theta_min 4.38
_cell_volume 1556.45(6)
_computing_cell_refinement 'SAINT (Bruker, 2005)'
_computing_data_collection 'SMART (Bruker, 2003)'
_computing_data_reduction 'SAINT (Bruker, 2005)'
_computing_molecular_graphics 'SHELXTL (Sheldrick, 2008<i>b</i>)'
_computing_publication_material 'SHELXTL (Sheldrick, 2008<i>b</i>)'
_computing_structure_refinement 'SHELXTL (Sheldrick, 2008<i>b</i>)'
_computing_structure_solution 'SHELXTL (Sheldrick, 2008<i>b</i>)'
_diffrn_ambient_temperature 150(2)
_diffrn_measured_fraction_theta_full 0.970
_diffrn_measured_fraction_theta_max 0.970
_diffrn_measurement_device_type 'Bruker SMART6000 CCD'
_diffrn_measurement_method '\w scans'
_diffrn_radiation_monochromator graphite
_diffrn_radiation_source 'fine-focus sealed tube'
_diffrn_radiation_type CuK\a
_diffrn_radiation_wavelength 1.54178
_diffrn_reflns_av_R_equivalents 0.0335
_diffrn_reflns_av_sigmaI/netI 0.0228
_diffrn_reflns_limit_h_max 9
_diffrn_reflns_limit_h_min -9
_diffrn_reflns_limit_k_max 21
_diffrn_reflns_limit_k_min -18
_diffrn_reflns_limit_l_max 12
_diffrn_reflns_limit_l_min -12
_diffrn_reflns_number 13203
_diffrn_reflns_theta_full 68.03
_diffrn_reflns_theta_max 68.03
_diffrn_reflns_theta_min 4.59
_diffrn_standards_decay_% 0
_exptl_absorpt_coefficient_mu 5.120
_exptl_absorpt_correction_T_max 0.9506
_exptl_absorpt_correction_T_min 0.4275
_exptl_absorpt_correction_type multi-scan
_exptl_absorpt_process_details '(SADABS; Sheldrick, 2008<i>a</i>)'
_exptl_crystal_colour orange
_exptl_crystal_density_diffrn 1.667
_exptl_crystal_density_method 'not measured'
_exptl_crystal_description blade
_exptl_crystal_F_000 788
_exptl_crystal_size_max 0.20
_exptl_crystal_size_mid 0.09
_exptl_crystal_size_min 0.01
_refine_diff_density_max 0.340
_refine_diff_density_min -0.259
_refine_ls_extinction_method none
_refine_ls_goodness_of_fit_ref 1.033
_refine_ls_hydrogen_treatment constr
_refine_ls_matrix_type full
_refine_ls_number_parameters 208
_refine_ls_number_reflns 2755
_refine_ls_number_restraints 0
_refine_ls_restrained_S_all 1.033
_refine_ls_R_factor_all 0.0333
_refine_ls_R_factor_gt 0.0287
_refine_ls_shift/su_max 0.001
_refine_ls_shift/su_mean 0.000
_refine_ls_structure_factor_coef Fsqd
_refine_ls_weighting_details 'calc w=1/[\s^2^(Fo^2^)+(0.0440P)^2^+0.9787P] where P=(Fo^2^+2Fc^2^)/3'
_refine_ls_weighting_scheme calc
_refine_ls_wR_factor_gt 0.0746
_refine_ls_wR_factor_ref 0.0777
_reflns_number_gt 2444
_reflns_number_total 2755
_reflns_threshold_expression I>2\s(I)
_cod_data_source_file gz3246sup1.cif
_cod_data_source_block VII
_cod_original_sg_symbol_H-M 'P 21/c'
_cod_database_code 2019477
_cod_database_fobs_code 2019477

loop_
_symmetry_equiv_pos_as_xyz
'x, y, z'
'-x, y+1/2, -z+1/2'
'-x, -y, -z'
'x, -y-1/2, z-1/2'

loop_
_atom_site_type_symbol
_atom_site_label
_atom_site_fract_x
_atom_site_fract_y
_atom_site_fract_z
_atom_site_U_iso_or_equiv
_atom_site_adp_type
_atom_site_calc_flag
_atom_site_refinement_flags
_atom_site_occupancy
_atom_site_symmetry_multiplicity
Cu Cu1 0.26805(4) 0.547963(15) 0.87148(3) 0.02034(12) Uani d . 1 1
Cl Cl1 0.34828(7) 0.53638(3) 1.08968(5) 0.02637(14) Uani d . 1 1
Cl Cl2 0.14664(7) 0.65355(3) 0.85895(5) 0.02490(14) Uani d . 1 1
N N1 0.1660(2) 0.45241(9) 0.82921(18) 0.0194(4) Uani d . 1 1
N N2 0.2993(2) 0.54171(9) 0.68323(17) 0.0182(4) Uani d . 1 1
C C1 0.0952(3) 0.41107(12) 0.9035(2) 0.0244(5) Uani d . 1 1
H H1 0.1016 0.4236 0.9930 0.029 Uiso calc R 1 1
C C2 0.0112(3) 0.34939(12) 0.8546(3) 0.0292(5) Uani d . 1 1
H H2 -0.0394 0.3211 0.9102 0.035 Uiso calc R 1 1
C C3 0.0024(3) 0.33003(12) 0.7260(2) 0.0273(5) Uani d . 1 1
H H3 -0.0516 0.2877 0.6926 0.033 Uiso calc R 1 1
C C4 0.0744(3) 0.37363(11) 0.6438(2) 0.0227(5) Uani d . 1 1
C C5 0.1560(3) 0.43456(11) 0.7007(2) 0.0191(4) Uani d . 1 1
C C6 0.0666(3) 0.35997(12) 0.5069(2) 0.0281(5) Uani d . 1 1
H H6 0.0129 0.3187 0.4676 0.034 Uiso calc R 1 1
C C7 0.1345(3) 0.40485(13) 0.4326(2) 0.0281(5) Uani d . 1 1
H H7 0.1283 0.3944 0.3422 0.034 Uiso calc R 1 1
C C8 0.2156(3) 0.46797(12) 0.4878(2) 0.0226(5) Uani d . 1 1
C C9 0.2276(2) 0.48253(11) 0.6227(2) 0.0191(4) Uani d . 1 1
C C10 0.2806(3) 0.51850(13) 0.4144(2) 0.0257(5) Uani d . 1 1
H H10 0.2744 0.5115 0.3228 0.031 Uiso calc R 1 1
C C11 0.3524(3) 0.57743(12) 0.4754(2) 0.0261(5) Uani d . 1 1
H H11 0.3965 0.6114 0.4258 0.031 Uiso calc R 1 1
C C12 0.3624(3) 0.58885(11) 0.6120(2) 0.0207(4) Uani d . 1 1
C C13 0.4401(3) 0.65285(11) 0.6773(2) 0.0224(5) Uani d . 1 1
C C14 0.3999(3) 0.71634(12) 0.6127(2) 0.0278(5) Uani d . 1 1
H H14 0.3309 0.7174 0.5249 0.033 Uiso calc R 1 1
C C15 0.4601(3) 0.77756(13) 0.6758(3) 0.0333(6) Uani d . 1 1
H H15 0.4296 0.8207 0.6327 0.040 Uiso calc R 1 1
C C16 0.5651(3) 0.77571(13) 0.8022(3) 0.0324(6) Uani d . 1 1
H H16 0.6056 0.8178 0.8460 0.039 Uiso calc R 1 1
C C17 0.6118(3) 0.71253(13) 0.8657(2) 0.0303(5) Uani d . 1 1
H H17 0.6868 0.7116 0.9513 0.036 Uiso calc R 1 1
C C18 0.5491(3) 0.65125(12) 0.8042(2) 0.0261(5) Uani d . 1 1
H H18 0.5796 0.6082 0.8477 0.031 Uiso calc R 1 1

loop_
_atom_site_aniso_label
_atom_site_aniso_U_11
_atom_site_aniso_U_22
_atom_site_aniso_U_33
_atom_site_aniso_U_12
_atom_site_aniso_U_13
_atom_site_aniso_U_23
Cu1 0.0302(2) 0.01531(19) 0.01613(18) -0.00138(12) 0.00661(13) -0.00030(11)
Cl1 0.0408(3) 0.0219(3) 0.0164(3) 0.0015(2) 0.0066(2) 0.00073(18)
Cl2 0.0322(3) 0.0178(3) 0.0242(3) 0.00344(19) 0.0056(2) -0.00065(19)
N1 0.0208(9) 0.0148(9) 0.0222(9) 0.0006(6) 0.0043(7) -0.0008(7)
N2 0.0187(9) 0.0184(9) 0.0167(9) 0.0022(6) 0.0028(7) 0.0015(6)
C1 0.0270(11) 0.0226(12) 0.0248(11) 0.0015(9) 0.0079(9) 0.0014(9)
C2 0.0279(12) 0.0218(12) 0.0391(14) -0.0040(9) 0.0102(10) 0.0039(10)
C3 0.0244(11) 0.0177(12) 0.0379(13) -0.0021(8) 0.0037(10) -0.0033(9)
C4 0.0196(10) 0.0179(11) 0.0295(12) 0.0039(8) 0.0033(9) -0.0036(9)
C5 0.0172(10) 0.0187(11) 0.0207(11) 0.0033(8) 0.0032(8) -0.0008(8)
C6 0.0240(12) 0.0259(13) 0.0316(13) 0.0019(9) 0.0005(9) -0.0109(10)
C7 0.0245(12) 0.0344(14) 0.0233(11) 0.0042(9) 0.0012(9) -0.0092(10)
C8 0.0175(10) 0.0297(13) 0.0194(11) 0.0056(8) 0.0021(8) -0.0021(9)
C9 0.0154(10) 0.0201(11) 0.0209(11) 0.0040(8) 0.0028(8) -0.0010(8)
C10 0.0226(11) 0.0364(14) 0.0177(11) 0.0072(9) 0.0041(9) 0.0013(9)
C11 0.0238(11) 0.0312(13) 0.0245(11) 0.0057(9) 0.0081(9) 0.0099(9)
C12 0.0169(10) 0.0224(12) 0.0225(11) 0.0049(8) 0.0038(8) 0.0045(8)
C13 0.0193(11) 0.0222(12) 0.0267(11) 0.0002(8) 0.0073(9) 0.0061(9)
C14 0.0277(12) 0.0270(13) 0.0294(12) 0.0015(9) 0.0083(10) 0.0095(9)
C15 0.0325(13) 0.0227(13) 0.0484(16) 0.0012(9) 0.0169(11) 0.0101(11)
C16 0.0257(12) 0.0229(13) 0.0513(16) -0.0056(9) 0.0143(11) -0.0054(11)
C17 0.0231(12) 0.0318(14) 0.0346(13) -0.0023(9) 0.0036(10) -0.0033(10)
C18 0.0227(11) 0.0258(13) 0.0292(12) 0.0012(9) 0.0051(9) 0.0055(9)

loop_
_atom_type_symbol
_atom_type_description
_atom_type_scat_dispersion_real
_atom_type_scat_dispersion_imag
_atom_type_scat_source
C C 0.0181 0.0091 'International Tables Vol C Tables 4.2.6.8 and 6.1.1.4'
H H 0.0000 0.0000 'International Tables Vol C Tables 4.2.6.8 and 6.1.1.4'
N N 0.0311 0.0180 'International Tables Vol C Tables 4.2.6.8 and 6.1.1.4'
Cl Cl 0.3639 0.7018 'International Tables Vol C Tables 4.2.6.8 and 6.1.1.4'
Cu Cu -1.9646 0.5888 'International Tables Vol C Tables 4.2.6.8 and 6.1.1.4'

loop_
_geom_angle_atom_site_label_1
_geom_angle_atom_site_label_2
_geom_angle_atom_site_label_3
_geom_angle
_geom_angle_publ_flag
N1 Cu1 N2 82.56(7) y
N1 Cu1 Cl1 97.85(5) y
N2 Cu1 Cl1 154.97(5) y
N1 Cu1 Cl2 131.77(5) y
N2 Cu1 Cl2 98.40(5) y
Cl1 Cu1 Cl2 99.74(2) y
C1 N1 C5 118.86(19) ?
C1 N1 Cu1 128.88(15) ?
C5 N1 Cu1 111.83(14) ?
C12 N2 C9 118.98(18) ?
C12 N2 Cu1 129.50(15) ?
C9 N2 Cu1 111.16(14) ?
N1 C1 C2 122.2(2) ?
N1 C1 H1 118.9 ?
C2 C1 H1 118.9 ?
C3 C2 C1 119.7(2) ?
C3 C2 H2 120.1 ?
C1 C2 H2 120.1 ?
C2 C3 C4 119.3(2) ?
C2 C3 H3 120.3 ?
C4 C3 H3 120.3 ?
C5 C4 C3 117.2(2) ?
C5 C4 C6 118.7(2) ?
C3 C4 C6 124.1(2) ?
N1 C5 C4 122.6(2) ?
N1 C5 C9 116.75(19) ?
C4 C5 C9 120.6(2) ?
C7 C6 C4 121.1(2) ?
C7 C6 H6 119.4 ?
C4 C6 H6 119.4 ?
C6 C7 C8 121.2(2) ?
C6 C7 H7 119.4 ?
C8 C7 H7 119.4 ?
C10 C8 C9 116.8(2) ?
C10 C8 C7 124.0(2) ?
C9 C8 C7 119.1(2) ?
N2 C9 C8 123.3(2) ?
N2 C9 C5 117.39(18) ?
C8 C9 C5 119.3(2) ?
C11 C10 C8 119.6(2) ?
C11 C10 H10 120.2 ?
C8 C10 H10 120.2 ?
C10 C11 C12 121.0(2) ?
C10 C11 H11 119.5 ?
C12 C11 H11 119.5 ?
N2 C12 C11 120.3(2) ?
N2 C12 C13 119.09(19) ?
C11 C12 C13 120.6(2) ?
C14 C13 C18 119.6(2) ?
C14 C13 C12 119.2(2) ?
C18 C13 C12 121.18(19) ?
C15 C14 C13 120.4(2) ?
C15 C14 H14 119.8 ?
C13 C14 H14 119.8 ?
C14 C15 C16 119.7(2) ?
C14 C15 H15 120.2 ?
C16 C15 H15 120.2 ?
C15 C16 C17 120.5(2) ?
C15 C16 H16 119.7 ?
C17 C16 H16 119.7 ?
C18 C17 C16 120.0(2) ?
C18 C17 H17 120.0 ?
C16 C17 H17 120.0 ?
C17 C18 C13 119.7(2) ?
C17 C18 H18 120.1 ?
C13 C18 H18 120.1 ?

loop_
_geom_bond_atom_site_label_1
_geom_bond_atom_site_label_2
_geom_bond_distance
_geom_bond_publ_flag
Cu1 N1 2.0212(17) y
Cu1 N2 2.0306(18) y
Cu1 Cl1 2.2180(6) y
Cu1 Cl2 2.2458(6) y
N1 C1 1.324(3) ?
N1 C5 1.362(3) ?
N2 C12 1.341(3) ?
N2 C9 1.363(3) ?
C1 C2 1.402(3) ?
C1 H1 0.9500 ?
C2 C3 1.372(3) ?
C2 H2 0.9500 ?
C3 C4 1.412(3) ?
C3 H3 0.9500 ?
C4 C5 1.406(3) ?
C4 C6 1.433(3) ?
C5 C9 1.433(3) ?
C6 C7 1.354(3) ?
C6 H6 0.9500 ?
C7 C8 1.434(3) ?
C7 H7 0.9500 ?
C8 C10 1.409(3) ?
C8 C9 1.410(3) ?
C10 C11 1.361(3) ?
C10 H10 0.9500 ?
C11 C12 1.420(3) ?
C11 H11 0.9500 ?
C12 C13 1.474(3) ?
C13 C14 1.397(3) ?
C13 C18 1.401(3) ?
C14 C15 1.381(4) ?
C14 H14 0.9500 ?
C15 C16 1.385(4) ?
C15 H15 0.9500 ?
C16 C17 1.394(4) ?
C16 H16 0.9500 ?
C17 C18 1.381(3) ?
C17 H17 0.9500 ?
C18 H18 0.9500 ?

loop_
_geom_torsion_atom_site_label_1
_geom_torsion_atom_site_label_2
_geom_torsion_atom_site_label_3
_geom_torsion_atom_site_label_4
_geom_torsion
N2 Cu1 N1 C1 -177.1(2)
Cl1 Cu1 N1 C1 28.13(19)
Cl2 Cu1 N1 C1 -82.5(2)
N2 Cu1 N1 C5 -4.79(14)
Cl1 Cu1 N1 C5 -159.53(13)
Cl2 Cu1 N1 C5 89.86(14)
N1 Cu1 N2 C12 177.69(18)
Cl1 Cu1 N2 C12 -89.7(2)
Cl2 Cu1 N2 C12 46.41(18)
N1 Cu1 N2 C9 4.74(13)
Cl1 Cu1 N2 C9 97.38(17)
Cl2 Cu1 N2 C9 -126.54(13)
C5 N1 C1 C2 0.3(3)
Cu1 N1 C1 C2 172.20(16)
N1 C1 C2 C3 0.7(3)
C1 C2 C3 C4 -1.7(3)
C2 C3 C4 C5 1.6(3)
C2 C3 C4 C6 -177.4(2)
C1 N1 C5 C4 -0.4(3)
Cu1 N1 C5 C4 -173.61(16)
C1 N1 C5 C9 177.24(18)
Cu1 N1 C5 C9 4.0(2)
C3 C4 C5 N1 -0.5(3)
C6 C4 C5 N1 178.51(19)
C3 C4 C5 C9 -178.09(19)
C6 C4 C5 C9 0.9(3)
C5 C4 C6 C7 -0.7(3)
C3 C4 C6 C7 178.3(2)
C4 C6 C7 C8 -0.4(3)
C6 C7 C8 C10 -176.5(2)
C6 C7 C8 C9 1.3(3)
C12 N2 C9 C8 -0.1(3)
Cu1 N2 C9 C8 173.68(16)
C12 N2 C9 C5 -177.77(18)
Cu1 N2 C9 C5 -4.0(2)
C10 C8 C9 N2 -0.7(3)
C7 C8 C9 N2 -178.67(19)
C10 C8 C9 C5 176.96(18)
C7 C8 C9 C5 -1.0(3)
N1 C5 C9 N2 0.0(3)
C4 C5 C9 N2 177.69(18)
N1 C5 C9 C8 -177.79(18)
C4 C5 C9 C8 -0.1(3)
C9 C8 C10 C11 0.8(3)
C7 C8 C10 C11 178.7(2)
C8 C10 C11 C12 -0.2(3)
C9 N2 C12 C11 0.7(3)
Cu1 N2 C12 C11 -171.73(15)
C9 N2 C12 C13 -179.94(18)
Cu1 N2 C12 C13 7.6(3)
C10 C11 C12 N2 -0.6(3)
C10 C11 C12 C13 -179.9(2)
N2 C12 C13 C14 -135.8(2)
C11 C12 C13 C14 43.5(3)
N2 C12 C13 C18 42.2(3)
C11 C12 C13 C18 -138.5(2)
C18 C13 C14 C15 -3.2(3)
C12 C13 C14 C15 174.9(2)
C13 C14 C15 C16 2.0(4)
C14 C15 C16 C17 0.6(4)
C15 C16 C17 C18 -2.0(4)
C16 C17 C18 C13 0.8(3)
C14 C13 C18 C17 1.8(3)
C12 C13 C18 C17 -176.2(2)
